data_4505304
loop_
_publ_author_name
'Kato, Kazuaki'
'Sugahara, Michihiro'
'Tohnai, Norimitsu'
'Sada, Kazuki'
'Miyata, Mikiji'

_publ_section_title
;
 Systematic Structural Study of Asymmetric Supramolecular Assembly by a
 Series of Bile Acid Derivatives with Different Side-Chain Lengths
;
_journal_issue 2
_journal_name_full 'Crystal Growth &amp; Design'
_journal_page_first 263
_journal_paper_doi 10.1021/cg0341499
_journal_volume 4
_journal_year 2004
_chemical_formula_sum 'C86 H116 O14'
_chemical_formula_weight 1373.85
_space_group_IT_number 1
_symmetry_cell_setting triclinic
_symmetry_Int_Tables_number 1
_symmetry_space_group_name_Hall 'P 1'
_symmetry_space_group_name_H-M 'P 1'
_cell_angle_alpha 98.553(2)
_cell_angle_beta 99.218(3)
_cell_angle_gamma 88.287(3)
_cell_formula_units_Z 1
_cell_length_a 12.3553(8)
_cell_length_b 15.0734(9)
_cell_length_c 10.2995(8)
_cell_measurement_reflns_used 6219
_cell_measurement_temperature 198.2
_cell_measurement_theta_max 68.2
_cell_measurement_theta_min 3.0
_cell_volume 1872.3(2)
_computing_cell_refinement PROCESS-AUTO
_computing_data_collection PROCESS-AUTO
_computing_data_reduction 'teXsan Ver. 1.10'
_computing_publication_material 'teXsan Ver. 1.10'
_computing_structure_refinement 'teXsan Ver. 1.10'
_computing_structure_solution SIR92
_diffrn_measured_fraction_theta_full 0.9229
_diffrn_measured_fraction_theta_max 0.9229
_diffrn_measurement_device_type 'Rigaku RAXIS-RAPID Imaging Plate'
_diffrn_measurement_method \w
_diffrn_radiation_type 'Cu K\a'
_diffrn_radiation_wavelength 1.5418
_diffrn_reflns_av_R_equivalents 0.037
_diffrn_reflns_limit_h_max 14
_diffrn_reflns_limit_h_min -14
_diffrn_reflns_limit_k_max 18
_diffrn_reflns_limit_k_min -17
_diffrn_reflns_limit_l_max 12
_diffrn_reflns_limit_l_min -12
_diffrn_reflns_number 10560
_diffrn_reflns_theta_full 68.24
_diffrn_reflns_theta_max 68.24
_exptl_absorpt_coefficient_mu 0.646
_exptl_absorpt_correction_type none
_exptl_crystal_colour colorless
_exptl_crystal_density_diffrn 1.218
_exptl_crystal_density_method 'not measured'
_exptl_crystal_description platelet
_exptl_crystal_size_max 0.600
_exptl_crystal_size_mid 0.600
_exptl_crystal_size_min 0.200
_refine_diff_density_max 0.43
_refine_diff_density_min -0.28
_refine_ls_abs_structure_Flack 0.6(4)
_refine_ls_extinction_method none
_refine_ls_goodness_of_fit_ref 2.246
_refine_ls_hydrogen_treatment noref
_refine_ls_number_parameters 902
_refine_ls_number_reflns 6321
_refine_ls_R_factor_gt 0.0647
_refine_ls_shift/su_max 0.0045
_refine_ls_structure_factor_coef Fsqd
_refine_ls_weighting_details 'w = 1/[\s^2^(Fo^2^) + (0.05000(Max(Fo^2^,0) + 2Fc^2^)/3)^2^]'
_refine_ls_weighting_scheme calc
_refine_ls_wR_factor_ref 0.1686
_reflns_number_gt 5745
_reflns_number_total 6321
_reflns_threshold_expression F^2^>2.0\s(F^2^)
_cod_data_source_file cg0341499si20030801_025642.cif
_cod_data_source_block NCA(1)/1-tetralone
_cod_original_sg_symbol_H-M 'P 1          '
_cod_original_formula_sum 'C86 H116 O14 '
_cod_database_code 4505304

loop_
_symmetry_equiv_pos_as_xyz
x,y,z

loop_
_atom_site_label
_atom_site_type_symbol
_atom_site_fract_x
_atom_site_fract_y
_atom_site_fract_z
_atom_site_U_iso_or_equiv
_atom_site_adp_type
_atom_site_occupancy
_atom_site_calc_flag
O(1) O -0.0145(5) -0.4401(4) -0.9635(6) 0.0561(7) Uani 1.00 d
O(2) O -0.2482(5) -0.1703(4) -0.8256(6) 0.0560(7) Uani 1.00 d
O(3) O 0.0446(5) -0.0324(4) -0.9082(6) 0.0498(6) Uani 1.00 d
O(4) O -0.0744(5) 0.4073(4) -0.9027(6) 0.0608(7) Uani 1.00 d
O(5) O 0.0675(5) 0.4276(4) -0.7386(6) 0.0666(8) Uani 1.00 d
O(6) O 0.1631(5) 0.5533(4) -0.5403(6) 0.0608(7) Uani 1.00 d
O(7) O -0.0699(5) 0.3090(4) -0.4483(6) 0.0478(6) Uani 1.00 d
O(8) O 0.1910(5) 0.1348(4) -0.6393(6) 0.0482(6) Uani 1.00 d
O(9) O 0.1018(6) -0.2819(4) -0.5397(6) 0.0793(9) Uani 1.00 d
O(10) O 0.0835(5) -0.3164(4) -0.7576(6) 0.0666(8) Uani 1.00 d
O(11) O 0.2622(5) 0.0033(4) 0.0924(6) 0.0767(9) Uani 1.00 d
O(12) O 0.3942(7) 0.6407(5) -0.0755(8) 0.126(2) Uani 1.00 d
O(13) O 0.7587(5) 0.4474(4) 0.5766(6) 0.0754(9) Uani 1.00 d
O(14) O 0.4029(5) 0.2145(4) 0.2962(6) 0.0765(9) Uani 1.00 d
C(1) C -0.0832(6) -0.2852(4) -1.2206(6) 0.0558(9) Uani 1.00 d
C(2) C -0.0102(5) -0.3319(4) -1.1168(6) 0.0517(9) Uani 1.00 d
C(3) C -0.0812(5) -0.3920(4) -1.0589(6) 0.0522(9) Uani 1.00 d
C(4) C -0.1718(5) -0.3377(4) -1.0006(6) 0.0491(8) Uani 1.00 d
C(5) C -0.2451(5) -0.2884(4) -1.1027(6) 0.0514(9) Uani 1.00 d
C(6) C -0.3365(5) -0.2359(4) -1.0429(7) 0.0558(9) Uani 1.00 d
C(7) C -0.3018(5) -0.1486(4) -0.9509(6) 0.0503(8) Uani 1.00 d
C(8) C -0.2306(5) -0.0909(4) -1.0120(6) 0.0392(7) Uani 1.00 d
C(9) C -0.1356(5) -0.1452(4) -1.0674(6) 0.0387(7) Uani 1.00 d
C(10) C -0.1761(5) -0.2285(4) -1.1704(6) 0.0494(8) Uani 1.00 d
C(11) C -0.0601(5) -0.0850(4) -1.1198(6) 0.0441(8) Uani 1.00 d
C(12) C -0.0212(5) -0.0018(4) -1.0221(6) 0.0417(7) Uani 1.00 d
C(13) C -0.1171(5) 0.0535(4) -0.9783(6) 0.0366(7) Uani 1.00 d
C(14) C -0.1863(5) -0.0083(4) -0.9162(6) 0.0405(7) Uani 1.00 d
C(15) C -0.2656(5) 0.0559(4) -0.8494(6) 0.0420(7) Uani 1.00 d
C(16) C -0.2012(5) 0.1432(4) -0.8039(6) 0.0449(8) Uani 1.00 d
C(17) C -0.0923(5) 0.1321(4) -0.8616(6) 0.0382(7) Uani 1.00 d
C(18) C -0.1860(5) 0.0898(4) -1.1001(6) 0.0450(8) Uani 1.00 d
C(19) C -0.2484(5) -0.2007(4) -1.2948(7) 0.063(1) Uani 1.00 d
C(20) C -0.0487(5) 0.2196(4) -0.8945(6) 0.0429(7) Uani 1.00 d
C(21) C 0.0600(5) 0.2082(4) -0.9467(6) 0.0534(10) Uani 1.00 d
C(22) C -0.0346(5) 0.2912(4) -0.7705(6) 0.0514(9) Uani 1.00 d
C(23) C -0.0081(5) 0.3817(4) -0.8009(6) 0.0513(8) Uani 1.00 d
C(24) C 0.3169(5) 0.3980(4) -0.3205(6) 0.0543(9) Uani 1.00 d
C(25) C 0.2849(5) 0.4415(4) -0.4454(6) 0.0526(9) Uani 1.00 d
C(26) C 0.1942(5) 0.5101(4) -0.4231(6) 0.0528(9) Uani 1.00 d
C(27) C 0.0980(5) 0.4682(4) -0.3859(6) 0.0484(8) Uani 1.00 d
C(28) C 0.1273(5) 0.4193(4) -0.2634(6) 0.0485(8) Uani 1.00 d
C(29) C 0.0268(5) 0.3759(4) -0.2292(6) 0.0509(9) Uani 1.00 d
C(30) C -0.0143(5) 0.2911(4) -0.3215(6) 0.0438(7) Uani 1.00 d
C(31) C 0.0811(5) 0.2241(4) -0.3440(6) 0.0398(7) Uani 1.00 d
C(32) C 0.1783(5) 0.2688(4) -0.3839(6) 0.0390(7) Uani 1.00 d
C(33) C 0.2229(5) 0.3502(4) -0.2793(6) 0.0433(7) Uani 1.00 d
C(34) C 0.2693(5) 0.2003(4) -0.4138(6) 0.0456(8) Uani 1.00 d
C(35) C 0.2292(5) 0.1146(4) -0.5075(6) 0.0377(7) Uani 1.00 d
C(36) C 0.1369(5) 0.0715(4) -0.4599(6) 0.0357(7) Uani 1.00 d
C(37) C 0.0440(5) 0.1423(4) -0.4456(6) 0.0365(7) Uani 1.00 d
C(38) C -0.0520(5) 0.0892(4) -0.4258(6) 0.0460(8) Uani 1.00 d
C(39) C -0.0416(5) -0.0028(4) -0.5108(6) 0.0447(8) Uani 1.00 d
C(40) C 0.0725(5) -0.0044(4) -0.5564(6) 0.0368(7) Uani 1.00 d
C(41) C 0.1802(5) 0.0386(4) -0.3261(6) 0.0430(8) Uani 1.00 d
C(42) C 0.2683(5) 0.3204(4) -0.1439(6) 0.0546(9) Uani 1.00 d
C(43) C 0.1244(5) -0.0995(4) -0.5671(6) 0.0396(7) Uani 1.00 d
C(44) C 0.2361(5) -0.1043(4) -0.6104(6) 0.0512(9) Uani 1.00 d
C(45) C 0.0463(5) -0.1654(4) -0.6630(6) 0.0483(8) Uani 1.00 d
C(46) C 0.0789(5) -0.2620(4) -0.6601(6) 0.0490(8) Uani 1.00 d
C(47) C 0.2982(5) -0.0504(5) 0.0083(7) 0.0621(10) Uani 1.00 d
C(48) C 0.2669(6) -0.1459(5) -0.0197(8) 0.078(1) Uani 1.00 d
C(49) C 0.2559(6) -0.1815(5) -0.1648(8) 0.080(1) Uani 1.00 d
C(50) C 0.3610(6) -0.1706(5) -0.2178(7) 0.085(1) Uani 1.00 d
C(51) C 0.4062(5) -0.0754(5) -0.1778(7) 0.073(1) Uani 1.00 d
C(52) C 0.4752(6) -0.0427(6) -0.2534(7) 0.092(2) Uani 1.00 d
C(53) C 0.5115(6) 0.0468(6) -0.2197(8) 0.097(2) Uani 1.00 d
C(54) C 0.4820(5) 0.1046(6) -0.1136(8) 0.087(2) Uani 1.00 d
C(55) C 0.4111(5) 0.0698(5) -0.0377(7) 0.074(1) Uani 1.00 d
C(56) C 0.3754(5) -0.0172(5) -0.0710(6) 0.0603(9) Uani 1.00 d
C(57) C 0.3974(6) 0.5936(5) 0.0146(8) 0.076(1) Uani 1.00 d
C(58) C 0.3170(6) 0.6081(5) 0.1095(8) 0.086(2) Uani 1.00 d
C(59) C 0.2879(7) 0.5256(5) 0.1538(8) 0.091(2) Uani 1.00 d
C(60) C 0.3836(6) 0.4705(5) 0.2046(7) 0.082(1) Uani 1.00 d
C(61) C 0.4721(5) 0.4591(4) 0.1159(6) 0.0624(10) Uani 1.00 d
C(62) C 0.5482(6) 0.3905(5) 0.1200(8) 0.084(1) Uani 1.00 d
C(63) C 0.6275(7) 0.3826(5) 0.0414(9) 0.095(2) Uani 1.00 d
C(64) C 0.6358(5) 0.4427(5) -0.0462(8) 0.078(1) Uani 1.00 d
C(65) C 0.5594(6) 0.5116(5) -0.0523(7) 0.066(1) Uani 1.00 d
C(66) C 0.4759(5) 0.5196(4) 0.0281(6) 0.0561(9) Uani 1.00 d
C(67) C 0.7453(5) 0.4992(4) 0.4945(7) 0.0540(9) Uani 1.00 d
C(68) C 0.8169(5) 0.4993(5) 0.3905(7) 0.069(1) Uani 1.00 d
C(69) C 0.8277(6) 0.5898(5) 0.3546(7) 0.074(1) Uani 1.00 d
C(70) C 0.7166(6) 0.6270(4) 0.3041(7) 0.066(1) Uani 1.00 d
C(71) C 0.6401(5) 0.6254(4) 0.4017(6) 0.0549(9) Uani 1.00 d
C(72) C 0.5496(6) 0.6858(4) 0.4053(7) 0.070(1) Uani 1.00 d
C(73) C 0.4795(5) 0.6843(5) 0.4941(7) 0.073(1) Uani 1.00 d
C(74) C 0.4925(5) 0.6251(4) 0.5848(7) 0.067(1) Uani 1.00 d
C(75) C 0.5801(5) 0.5648(4) 0.5843(6) 0.0579(10) Uani 1.00 d
C(76) C 0.6514(5) 0.5655(4) 0.4935(6) 0.0488(8) Uani 1.00 d
C(77) C 0.4859(5) 0.2078(4) 0.3775(6) 0.0553(9) Uani 1.00 d
C(78) C 0.5426(5) 0.2888(4) 0.4610(7) 0.060(1) Uani 1.00 d
C(79) C 0.5949(5) 0.2702(4) 0.5969(7) 0.0591(10) Uani 1.00 d
C(80) C 0.6776(5) 0.1938(4) 0.5811(6) 0.0529(9) Uani 1.00 d
C(81) C 0.6249(5) 0.1114(4) 0.4962(6) 0.0449(7) Uani 1.00 d
C(82) C 0.6665(5) 0.0256(4) 0.5117(6) 0.0515(8) Uani 1.00 d
C(83) C 0.6176(5) -0.0502(4) 0.4369(6) 0.0528(9) Uani 1.00 d
C(84) C 0.5239(5) -0.0420(4) 0.3454(6) 0.0599(9) Uani 1.00 d
C(85) C 0.4814(5) 0.0414(4) 0.3270(6) 0.0563(9) Uani 1.00 d
C(86) C 0.5315(5) 0.1189(4) 0.4011(6) 0.0458(7) Uani 1.00 d
H(1) H -0.0381 -0.2469 -1.2562 0.0668 Uiso 1.00 calc
H(2) H -0.1144 -0.3298 -1.2915 0.0668 Uiso 1.00 calc
H(3) H 0.0439 -0.3668 -1.1586 0.0620 Uiso 1.00 calc
H(4) H 0.0249 -0.2879 -1.0493 0.0620 Uiso 1.00 calc
H(5) H -0.1146 -0.4346 -1.1310 0.0628 Uiso 1.00 calc
H(6) H -0.2160 -0.3768 -0.9692 0.0592 Uiso 1.00 calc
H(7) H -0.1393 -0.2943 -0.9304 0.0592 Uiso 1.00 calc
H(8) H -0.2790 -0.3328 -1.1720 0.0616 Uiso 1.00 calc
H(9) H -0.3683 -0.2731 -0.9944 0.0669 Uiso 1.00 calc
H(10) H -0.3899 -0.2210 -1.1151 0.0669 Uiso 1.00 calc
H(11) H -0.3663 -0.1151 -0.9375 0.0604 Uiso 1.00 calc
H(12) H -0.2757 -0.0698 -1.0865 0.0469 Uiso 1.00 calc
H(13) H -0.0925 -0.1674 -0.9955 0.0464 Uiso 1.00 calc
H(14) H 0.0026 -0.1188 -1.1413 0.0530 Uiso 1.00 calc
H(15) H -0.0986 -0.0658 -1.1998 0.0530 Uiso 1.00 calc
H(16) H 0.0224 0.0343 -1.0635 0.0499 Uiso 1.00 calc
H(17) H -0.1378 -0.0296 -0.8476 0.0487 Uiso 1.00 calc
H(18) H -0.2857 0.0336 -0.7766 0.0506 Uiso 1.00 calc
H(19) H -0.3295 0.0656 -0.9118 0.0506 Uiso 1.00 calc
H(20) H -0.1860 0.1547 -0.7109 0.0538 Uiso 1.00 calc
H(21) H -0.2423 0.1922 -0.8374 0.0538 Uiso 1.00 calc
H(22) H -0.0383 0.1115 -0.7975 0.0460 Uiso 1.00 calc
H(23) H -0.2462 0.1244 -1.0736 0.0541 Uiso 1.00 calc
H(24) H -0.1412 0.1271 -1.1379 0.0541 Uiso 1.00 calc
H(25) H -0.2125 0.0412 -1.1669 0.0541 Uiso 1.00 calc
H(26) H -0.3080 -0.1646 -1.2702 0.0761 Uiso 1.00 calc
H(27) H -0.2058 -0.1667 -1.3405 0.0761 Uiso 1.00 calc
H(28) H -0.2756 -0.2525 -1.3545 0.0761 Uiso 1.00 calc
H(29) H -0.1014 0.2413 -0.9619 0.0515 Uiso 1.00 calc
H(30) H 0.0518 0.1665 -1.0274 0.0640 Uiso 1.00 calc
H(31) H 0.1141 0.1871 -0.8832 0.0640 Uiso 1.00 calc
H(32) H 0.0824 0.2646 -0.9659 0.0640 Uiso 1.00 calc
H(33) H 0.0235 0.2735 -0.7085 0.0616 Uiso 1.00 calc
H(34) H -0.1009 0.2966 -0.7371 0.0621 Uiso 1.00 calc
H(35) H -0.0033 -0.3913 -0.9030 0.0891 Uiso 1.00 calc
H(36) H -0.2315 -0.1270 -0.7786 0.0321 Uiso 1.00 calc
H(37) H 0.1016 -0.0078 -0.8734 0.0942 Uiso 1.00 calc
H(38) H -0.0512 0.4529 -0.9130 0.0891 Uiso 1.00 calc
H(39) H 0.3734 0.3557 -0.3369 0.0652 Uiso 1.00 calc
H(40) H 0.3441 0.4438 -0.2508 0.0652 Uiso 1.00 calc
H(41) H 0.3467 0.4709 -0.4652 0.0631 Uiso 1.00 calc
H(42) H 0.2593 0.3973 -0.5197 0.0631 Uiso 1.00 calc
H(43) H 0.2226 0.5550 -0.3527 0.0633 Uiso 1.00 calc
H(44) H 0.0460 0.5143 -0.3683 0.0582 Uiso 1.00 calc
H(45) H 0.0667 0.4264 -0.4605 0.0582 Uiso 1.00 calc
H(46) H 0.1530 0.4639 -0.1913 0.0582 Uiso 1.00 calc
H(47) H -0.0311 0.4191 -0.2328 0.0611 Uiso 1.00 calc
H(48) H 0.0453 0.3615 -0.1431 0.0611 Uiso 1.00 calc
H(49) H -0.0645 0.2633 -0.2817 0.0526 Uiso 1.00 calc
H(50) H 0.1066 0.2037 -0.2631 0.0479 Uiso 1.00 calc
H(51) H 0.1518 0.2919 -0.4656 0.0469 Uiso 1.00 calc
H(52) H 0.3208 0.2291 -0.4547 0.0547 Uiso 1.00 calc
H(53) H 0.3046 0.1839 -0.3333 0.0547 Uiso 1.00 calc
H(54) H 0.2887 0.0736 -0.5122 0.0452 Uiso 1.00 calc
H(55) H 0.0251 0.1630 -0.5307 0.0438 Uiso 1.00 calc
H(56) H -0.1191 0.1179 -0.4566 0.0553 Uiso 1.00 calc
H(57) H -0.0480 0.0832 -0.3360 0.0553 Uiso 1.00 calc
H(58) H -0.0980 -0.0096 -0.5871 0.0538 Uiso 1.00 calc
H(59) H -0.0460 -0.0493 -0.4608 0.0538 Uiso 1.00 calc
H(60) H 0.0620 0.0131 -0.6439 0.0442 Uiso 1.00 calc
H(61) H 0.2073 0.0884 -0.2634 0.0517 Uiso 1.00 calc
H(62) H 0.2377 -0.0035 -0.3389 0.0517 Uiso 1.00 calc
H(63) H 0.1224 0.0114 -0.2977 0.0517 Uiso 1.00 calc
H(64) H 0.2907 0.3719 -0.0819 0.0653 Uiso 1.00 calc
H(65) H 0.3295 0.2818 -0.1545 0.0653 Uiso 1.00 calc
H(66) H 0.2129 0.2900 -0.1159 0.0653 Uiso 1.00 calc
H(67) H 0.1327 -0.1176 -0.4830 0.0475 Uiso 1.00 calc
H(68) H 0.2295 -0.0881 -0.6985 0.0614 Uiso 1.00 calc
H(69) H 0.2843 -0.0634 -0.5516 0.0614 Uiso 1.00 calc
H(70) H 0.2645 -0.1632 -0.6122 0.0614 Uiso 1.00 calc
H(71) H 0.0451 -0.1521 -0.7520 0.0579 Uiso 1.00 calc
H(72) H -0.0250 -0.1566 -0.6409 0.0579 Uiso 1.00 calc
H(73) H 0.1295 0.5002 -0.6212 0.0891 Uiso 1.00 calc
H(74) H -0.1321 0.3557 -0.4207 0.0891 Uiso 1.00 calc
H(75) H 0.2268 0.1586 -0.6740 0.0891 Uiso 1.00 calc
H(76) H 0.0531 -0.3272 -0.5310 0.0952 Uiso 1.00 calc
H(77) H 0.1987 -0.1521 0.0080 0.0938 Uiso 1.00 calc
H(78) H 0.3216 -0.1796 0.0263 0.0938 Uiso 1.00 calc
H(79) H 0.2380 -0.2429 -0.1792 0.0959 Uiso 1.00 calc
H(80) H 0.1989 -0.1491 -0.2131 0.0959 Uiso 1.00 calc
H(81) H 0.3471 -0.1832 -0.3134 0.1024 Uiso 1.00 calc
H(82) H 0.4140 -0.2112 -0.1850 0.1024 Uiso 1.00 calc
H(83) H 0.4981 -0.0799 -0.3282 0.1098 Uiso 1.00 calc
H(84) H 0.5585 0.0686 -0.2738 0.1155 Uiso 1.00 calc
H(85) H 0.5079 0.1650 -0.0937 0.1046 Uiso 1.00 calc
H(86) H 0.3883 0.1072 0.0350 0.0890 Uiso 1.00 calc
H(87) H 0.2523 0.6340 0.0654 0.1032 Uiso 1.00 calc
H(88) H 0.3480 0.6490 0.1836 0.1032 Uiso 1.00 calc
H(89) H 0.2444 0.5415 0.2208 0.1072 Uiso 1.00 calc
H(90) H 0.2441 0.4894 0.0790 0.1072 Uiso 1.00 calc
H(91) H 0.4152 0.4990 0.2890 0.0987 Uiso 1.00 calc
H(92) H 0.3580 0.4130 0.2094 0.0987 Uiso 1.00 calc
H(93) H 0.5453 0.3485 0.1779 0.1016 Uiso 1.00 calc
H(94) H 0.6789 0.3347 0.0456 0.1139 Uiso 1.00 calc
H(95) H 0.6919 0.4371 -0.1017 0.0938 Uiso 1.00 calc
H(96) H 0.5631 0.5543 -0.1124 0.0793 Uiso 1.00 calc
H(97) H 0.8879 0.4783 0.4218 0.0830 Uiso 1.00 calc
H(98) H 0.7863 0.4606 0.3117 0.0830 Uiso 1.00 calc
H(99) H 0.8728 0.5865 0.2859 0.0886 Uiso 1.00 calc
H(100) H 0.8609 0.6291 0.4296 0.0886 Uiso 1.00 calc
H(101) H 0.6872 0.5919 0.2212 0.0792 Uiso 1.00 calc
H(102) H 0.7248 0.6874 0.2884 0.0792 Uiso 1.00 calc
H(103) H 0.5381 0.7283 0.3431 0.0837 Uiso 1.00 calc
H(104) H 0.4197 0.7256 0.4921 0.0874 Uiso 1.00 calc
H(105) H 0.4430 0.6255 0.6450 0.0798 Uiso 1.00 calc
H(106) H 0.5912 0.5235 0.6450 0.0694 Uiso 1.00 calc
H(107) H 0.5979 0.3075 0.4151 0.0717 Uiso 1.00 calc
H(108) H 0.4902 0.3361 0.4696 0.0717 Uiso 1.00 calc
H(109) H 0.6313 0.3230 0.6440 0.0709 Uiso 1.00 calc
H(110) H 0.5401 0.2541 0.6425 0.0709 Uiso 1.00 calc
H(111) H 0.7351 0.2130 0.5390 0.0634 Uiso 1.00 calc
H(112) H 0.7072 0.1796 0.6651 0.0634 Uiso 1.00 calc
H(113) H 0.7301 0.0199 0.5740 0.0619 Uiso 1.00 calc
H(114) H 0.6479 -0.1074 0.4466 0.0632 Uiso 1.00 calc
H(115) H 0.4890 -0.0939 0.2940 0.0717 Uiso 1.00 calc
H(116) H 0.4177 0.0467 0.2619 0.0674 Uiso 1.00 calc

loop_
_atom_site_aniso_label
_atom_site_aniso_U_11
_atom_site_aniso_U_22
_atom_site_aniso_U_33
_atom_site_aniso_U_12
_atom_site_aniso_U_13
_atom_site_aniso_U_23
O(1) 0.079(2) 0.033(1) 0.053(1) 0.001(1) 0.000(1) 0.0063(10)
O(2) 0.075(2) 0.046(1) 0.048(1) -0.010(1) 0.015(1) 0.0028(10)
O(3) 0.043(1) 0.048(1) 0.055(1) 0.0039(9) -0.0018(10) 0.009(1)
O(4) 0.072(2) 0.043(1) 0.064(2) -0.011(1) -0.004(1) 0.010(1)
O(5) 0.074(2) 0.049(1) 0.070(2) -0.020(1) -0.004(1) 0.001(1)
O(6) 0.082(2) 0.034(1) 0.064(2) -0.008(1) 0.002(1) 0.011(1)
O(7) 0.046(1) 0.043(1) 0.050(1) 0.0074(9) 0.0014(9) 0.0029(9)
O(8) 0.057(1) 0.049(1) 0.041(1) -0.007(1) 0.0132(10) 0.0075(9)
O(9) 0.140(3) 0.036(1) 0.059(1) 0.008(2) 0.006(2) 0.011(1)
O(10) 0.083(2) 0.042(1) 0.065(2) 0.003(1) 0.002(1) -0.013(1)
O(11) 0.059(1) 0.105(2) 0.065(2) -0.018(1) 0.017(1) -0.006(2)
O(12) 0.135(4) 0.126(4) 0.146(4) 0.044(3) 0.051(3) 0.090(3)
O(13) 0.077(2) 0.071(2) 0.085(2) 0.023(2) 0.020(2) 0.031(2)
O(14) 0.064(2) 0.085(2) 0.076(2) 0.003(1) -0.016(1) 0.030(2)
C(1) 0.086(2) 0.037(2) 0.041(2) 0.002(1) 0.012(2) -0.006(1)
C(2) 0.068(2) 0.039(2) 0.046(2) 0.000(1) 0.012(1) -0.006(1)
C(3) 0.073(2) 0.034(2) 0.045(2) -0.002(1) 0.001(1) -0.001(1)
C(4) 0.061(2) 0.036(2) 0.047(2) -0.012(1) 0.005(1) -0.003(1)
C(5) 0.060(2) 0.036(2) 0.050(2) -0.011(1) -0.005(1) -0.009(1)
C(6) 0.050(2) 0.044(2) 0.069(2) -0.006(1) -0.004(2) 0.005(1)
C(7) 0.047(2) 0.048(2) 0.057(2) -0.006(1) 0.009(1) 0.008(1)
C(8) 0.037(1) 0.037(1) 0.042(1) -0.002(1) 0.002(1) 0.007(1)
C(9) 0.047(1) 0.032(1) 0.035(1) -0.001(1) 0.004(1) -0.001(1)
C(10) 0.065(2) 0.039(2) 0.038(2) -0.008(1) -0.006(1) 0.000(1)
C(11) 0.053(2) 0.039(2) 0.041(2) -0.002(1) 0.011(1) 0.002(1)
C(12) 0.049(1) 0.038(2) 0.038(1) 0.001(1) 0.010(1) 0.001(1)
C(13) 0.042(1) 0.033(1) 0.034(1) -0.002(1) 0.006(1) 0.002(1)
C(14) 0.046(1) 0.041(2) 0.036(1) -0.001(1) 0.009(1) 0.007(1)
C(15) 0.042(1) 0.042(2) 0.043(2) 0.006(1) 0.011(1) 0.006(1)
C(16) 0.054(2) 0.042(2) 0.041(2) 0.003(1) 0.016(1) 0.006(1)
C(17) 0.048(1) 0.033(1) 0.033(1) -0.001(1) 0.006(1) 0.003(1)
C(18) 0.055(2) 0.037(2) 0.040(1) 0.004(1) 0.001(1) 0.001(1)
C(19) 0.084(3) 0.045(2) 0.048(2) 0.000(2) -0.021(2) -0.003(1)
C(20) 0.059(2) 0.035(1) 0.036(1) 0.000(1) 0.010(1) 0.006(1)
C(21) 0.066(2) 0.044(2) 0.055(2) -0.011(2) 0.023(2) 0.006(1)
C(22) 0.068(2) 0.040(2) 0.045(2) 0.000(2) 0.007(2) 0.004(1)
C(23) 0.065(2) 0.034(1) 0.051(2) -0.001(1) 0.009(1) -0.006(1)
C(24) 0.051(2) 0.042(2) 0.063(2) -0.005(1) -0.003(2) -0.004(1)
C(25) 0.055(2) 0.039(2) 0.061(2) -0.011(1) 0.008(2) -0.002(1)
C(26) 0.064(2) 0.036(2) 0.055(2) -0.008(1) 0.001(2) 0.001(1)
C(27) 0.057(2) 0.036(2) 0.050(2) 0.003(1) 0.008(1) 0.000(1)
C(28) 0.063(2) 0.036(2) 0.042(1) 0.002(1) 0.006(1) -0.007(1)
C(29) 0.066(2) 0.041(2) 0.045(2) 0.008(1) 0.015(1) -0.001(1)
C(30) 0.049(2) 0.040(2) 0.044(1) 0.008(1) 0.015(1) 0.006(1)
C(31) 0.045(1) 0.037(1) 0.036(1) 0.005(1) 0.006(1) 0.005(1)
C(32) 0.041(1) 0.036(1) 0.037(1) 0.002(1) 0.002(1) 0.000(1)
C(33) 0.050(2) 0.033(2) 0.041(1) 0.000(1) -0.003(1) -0.001(1)
C(34) 0.042(1) 0.041(2) 0.049(2) -0.004(1) 0.000(1) -0.002(1)
C(35) 0.036(1) 0.033(1) 0.043(1) 0.003(1) 0.009(1) 0.000(1)
C(36) 0.035(1) 0.035(1) 0.036(1) 0.004(1) 0.004(1) 0.004(1)
C(37) 0.038(1) 0.031(1) 0.039(1) 0.005(1) 0.004(1) 0.003(1)
C(38) 0.044(1) 0.042(2) 0.053(2) -0.001(1) 0.016(1) -0.001(1)
C(39) 0.043(1) 0.044(2) 0.046(2) -0.005(1) 0.010(1) 0.000(1)
C(40) 0.039(1) 0.034(1) 0.036(1) 0.001(1) 0.001(1) 0.006(1)
C(41) 0.050(2) 0.039(2) 0.038(1) 0.005(1) 0.000(1) 0.006(1)
C(42) 0.065(2) 0.050(2) 0.042(2) -0.003(2) -0.008(2) 0.000(1)
C(43) 0.052(1) 0.032(1) 0.034(1) 0.003(1) 0.003(1) 0.006(1)
C(44) 0.053(2) 0.041(2) 0.059(2) 0.008(1) 0.016(2) 0.002(1)
C(45) 0.059(2) 0.036(1) 0.046(2) 0.001(1) 0.002(1) -0.002(1)
C(46) 0.056(2) 0.038(1) 0.051(1) -0.002(1) 0.002(1) 0.003(1)
C(47) 0.043(2) 0.092(2) 0.052(2) -0.007(2) 0.004(1) 0.013(2)
C(48) 0.072(3) 0.086(2) 0.079(2) 0.004(2) 0.014(2) 0.020(2)
C(49) 0.072(2) 0.083(3) 0.082(2) 0.015(2) 0.013(2) 0.007(2)
C(50) 0.080(3) 0.103(3) 0.075(3) 0.037(2) 0.021(2) 0.019(3)
C(51) 0.045(2) 0.113(3) 0.063(2) 0.031(2) 0.009(2) 0.027(2)
C(52) 0.058(2) 0.156(4) 0.072(3) 0.034(2) 0.029(2) 0.036(3)
C(53) 0.056(2) 0.160(4) 0.092(3) 0.015(3) 0.021(2) 0.072(3)
C(54) 0.050(2) 0.133(4) 0.091(3) 0.001(2) 0.002(2) 0.063(3)
C(55) 0.055(2) 0.108(3) 0.061(2) -0.007(2) -0.004(2) 0.031(2)
C(56) 0.036(1) 0.098(2) 0.052(2) 0.016(2) 0.006(1) 0.028(2)
C(57) 0.065(2) 0.072(3) 0.085(3) 0.008(2) 0.010(2) -0.002(2)
C(58) 0.080(3) 0.093(3) 0.084(3) 0.014(3) 0.018(2) 0.004(3)
C(59) 0.091(3) 0.097(3) 0.086(3) -0.010(2) 0.038(3) -0.007(2)
C(60) 0.099(3) 0.096(3) 0.056(2) -0.025(2) 0.019(2) 0.009(2)
C(61) 0.068(2) 0.062(2) 0.051(2) -0.012(1) -0.009(2) 0.007(2)
C(62) 0.091(3) 0.080(3) 0.080(3) 0.010(2) -0.003(2) 0.026(3)
C(63) 0.086(3) 0.091(4) 0.104(4) 0.029(3) 0.009(3) 0.016(3)
C(64) 0.058(2) 0.087(3) 0.083(3) -0.001(2) 0.015(2) -0.015(2)
C(65) 0.064(2) 0.075(2) 0.058(2) -0.009(2) 0.006(2) 0.007(2)
C(66) 0.054(2) 0.055(2) 0.053(2) -0.009(1) -0.003(1) -0.001(1)
C(67) 0.044(2) 0.055(2) 0.061(2) 0.001(1) 0.006(1) 0.004(1)
C(68) 0.056(2) 0.094(3) 0.057(2) 0.009(2) 0.015(2) 0.007(2)
C(69) 0.066(2) 0.101(3) 0.055(2) -0.025(2) 0.011(2) 0.008(2)
C(70) 0.083(2) 0.061(2) 0.056(2) -0.014(2) 0.007(2) 0.014(2)
C(71) 0.062(2) 0.045(2) 0.053(2) -0.009(1) -0.001(1) -0.003(1)
C(72) 0.074(2) 0.060(2) 0.065(2) 0.009(2) -0.009(2) -0.001(2)
C(73) 0.062(2) 0.064(2) 0.080(3) 0.015(2) 0.000(2) -0.015(2)
C(74) 0.048(2) 0.066(2) 0.079(3) -0.002(1) 0.013(2) -0.014(2)
C(75) 0.055(2) 0.059(2) 0.058(2) -0.008(1) 0.015(2) -0.005(2)
C(76) 0.046(1) 0.045(2) 0.051(2) -0.006(1) 0.004(1) -0.004(1)
C(77) 0.052(2) 0.063(2) 0.053(2) 0.001(1) 0.007(1) 0.018(1)
C(78) 0.067(2) 0.050(2) 0.063(2) 0.009(2) 0.009(2) 0.014(2)
C(79) 0.052(2) 0.062(2) 0.059(2) 0.007(1) 0.007(2) -0.004(2)
C(80) 0.047(2) 0.056(2) 0.052(2) 0.004(1) 0.001(1) 0.004(1)
C(81) 0.040(1) 0.052(1) 0.044(2) -0.001(1) 0.008(1) 0.011(1)
C(82) 0.051(2) 0.056(2) 0.049(2) 0.001(1) 0.009(1) 0.013(1)
C(83) 0.055(2) 0.046(2) 0.061(2) -0.002(1) 0.019(1) 0.009(1)
C(84) 0.064(2) 0.058(2) 0.055(2) -0.017(2) 0.009(1) -0.005(2)
C(85) 0.055(2) 0.063(2) 0.049(2) -0.010(1) 0.006(2) 0.002(1)
C(86) 0.039(1) 0.053(2) 0.046(2) 0.001(1) 0.007(1) 0.011(1)

loop_
_atom_type_symbol
_atom_type_description
_atom_type_scat_dispersion_real
_atom_type_scat_dispersion_imag
_atom_type_scat_source
C C 0.018 0.009
;International Tables for Crystallography
(1992, Vol. C, Tables 4.2.6.8 and 6.1.1.1)
;
H H 0.000 0.000
;International Tables for Crystallography
(1992, Vol. C, Table 6.1.1.2)
;
O O 0.049 0.032
;International Tables for Crystallography
(1992, Vol. C, Tables 4.2.6.8 and 6.1.1.1)
;
